data_7700664
loop_
_publ_author_name
'Guo, Feng'
'Su, Changhua'
'Fan, Yuhang'
'Shi, Wenbing'

_publ_section_title
;
 An excellently stable Tb<sup>III</sup>-organic framework with outstanding
 stability as a rapid, reversible, and multi-responsive luminescent sensor
 in water.
;
_journal_issue 34
_journal_name_full 'Dalton transactions (Cambridge, England : 2003)'
_journal_page_first 12910
_journal_page_last 12917
_journal_paper_doi 10.1039/c9dt02921d
_journal_volume 48
_journal_year 2019
_chemical_formula_moiety 'C14 H10 N O8 Tb'
_chemical_formula_sum 'C14 H10 N O8 Tb'
_chemical_formula_weight 479.15
_space_group_crystal_system monoclinic
_space_group_IT_number 15
_space_group_name_Hall '-C 2yc'
_space_group_name_H-M_alt 'C 1 2/c 1'
_symmetry_space_group_name_Hall '-C 2yc'
_symmetry_space_group_name_H-M 'C 1 2/c 1'
_atom_sites_solution_hydrogens mixed
_atom_sites_solution_primary iterative
_audit_creation_date 2019-06-02
_audit_creation_method
;
Olex2 1.2
(compiled 2018.05.29 svn.r3508 for OlexSys, GUI svn.r5506)
;
_audit_update_record
;
2019-06-13 deposited with the CCDC.    2019-07-29 downloaded from the CCDC.
;
_cell_angle_alpha 90
_cell_angle_beta 93.233(5)
_cell_angle_gamma 90
_cell_formula_units_Z 8
_cell_length_a 11.479(3)
_cell_length_b 10.535(3)
_cell_length_c 22.524(6)
_cell_measurement_reflns_used 3449
_cell_measurement_temperature 296(2)
_cell_measurement_theta_max 28.33
_cell_measurement_theta_min 2.63
_cell_volume 2719.5(13)
_computing_molecular_graphics 'Olex2 (Dolomanov et al., 2009)'
_computing_publication_material 'Olex2 (Dolomanov et al., 2009)'
_computing_structure_refinement 'ShelXL (Sheldrick, 2015)'
_computing_structure_solution 'olex2.solve (Bourhis et al., 2015)'
_diffrn_ambient_temperature 296.15
_diffrn_measured_fraction_theta_full 0.999
_diffrn_measured_fraction_theta_max 0.999
_diffrn_measurement_device_type 'CCD area detector'
_diffrn_measurement_method 'phi and omega scans'
_diffrn_radiation_monochromator graphite
_diffrn_radiation_type MoK\a
_diffrn_radiation_wavelength 0.71073
_diffrn_reflns_av_R_equivalents 0.0320
_diffrn_reflns_av_unetI/netI 0.0359
_diffrn_reflns_Laue_measured_fraction_full 0.999
_diffrn_reflns_Laue_measured_fraction_max 0.999
_diffrn_reflns_limit_h_max 14
_diffrn_reflns_limit_h_min -14
_diffrn_reflns_limit_k_max 13
_diffrn_reflns_limit_k_min -8
_diffrn_reflns_limit_l_max 25
_diffrn_reflns_limit_l_min -28
_diffrn_reflns_number 8324
_diffrn_reflns_point_group_measured_fraction_full 0.999
_diffrn_reflns_point_group_measured_fraction_max 0.999
_diffrn_reflns_theta_full 25.242
_diffrn_reflns_theta_max 26.496
_diffrn_reflns_theta_min 1.811
_exptl_absorpt_coefficient_mu 5.250
_exptl_absorpt_correction_T_max 0.389
_exptl_absorpt_correction_T_min 0.328
_exptl_absorpt_correction_type multi-scan
_exptl_absorpt_process_details
;
SADABS-2012/1 (Bruker,2012) was used for absorption correction.
wR2(int) was 0.0759 before and 0.0395 after correction.
The Ratio of minimum to maximum transmission is 0.8456.
The \l/2 correction factor is 0.0015.
;
_exptl_crystal_colour Colourless
_exptl_crystal_density_diffrn 2.341
_exptl_crystal_description Block
_exptl_crystal_F_000 1840
_exptl_crystal_size_max 0.22
_exptl_crystal_size_mid 0.2
_exptl_crystal_size_min 0.18
_refine_diff_density_max 2.288
_refine_diff_density_min -2.001
_refine_diff_density_rms 0.184
_refine_ls_extinction_method none
_refine_ls_goodness_of_fit_ref 1.103
_refine_ls_hydrogen_treatment constr
_refine_ls_matrix_type full
_refine_ls_number_parameters 217
_refine_ls_number_reflns 2813
_refine_ls_number_restraints 0
_refine_ls_restrained_S_all 1.103
_refine_ls_R_factor_all 0.0464
_refine_ls_R_factor_gt 0.0365
_refine_ls_shift/su_max 0.002
_refine_ls_shift/su_mean 0.000
_refine_ls_structure_factor_coef Fsqd
_refine_ls_weighting_details 'w=1/[\s^2^(Fo^2^)+(0.0420P)^2^+20.4169P] where P=(Fo^2^+2Fc^2^)/3'
_refine_ls_weighting_scheme calc
_refine_ls_wR_factor_gt 0.0833
_refine_ls_wR_factor_ref 0.0863
_reflns_Friedel_coverage 0.000
_reflns_number_gt 2395
_reflns_number_total 2813
_reflns_threshold_expression 'I > 2\s(I)'
_cod_data_source_file c9dt02921d2.cif
_cod_data_source_block 1
_cod_depositor_comments 'Adding full bibliography for 7700664.cif.'
_cod_database_code 7700664
_shelx_shelxl_version_number 2016/6
_shelx_space_group_comment
;
The symmetry employed for this shelxl refinement is uniquely defined
by the following loop, which should always be used as a source of
symmetry information in preference to the above space-group names.
They are only intended as comments.
;
_shelx_estimated_absorpt_t_max 0.452
_shelx_estimated_absorpt_t_min 0.391
_olex2_refinement_description
;
1. Fixed Uiso
 At 1.2 times of:
  All C(H) groups
 At 1.5 times of:
  All O(H,H) groups
2.a Riding coordinates:
 O7(H7A,H7B), O8(H8A,H8B)
2.b Aromatic/amide H refined with riding coordinates:
 C3(H3), C4(H4), C6(H6), C8(H8), C10(H10), C11(H11)
;
_olex2_submission_special_instructions 'No special instructions were received'

loop_
_space_group_symop_operation_xyz
'x, y, z'
'-x, y, -z+1/2'
'x+1/2, y+1/2, z'
'-x+1/2, y+1/2, -z+1/2'
'-x, -y, -z'
'x, -y, z-1/2'
'-x+1/2, -y+1/2, -z'
'x+1/2, -y+1/2, z-1/2'

loop_
_atom_site_label
_atom_site_type_symbol
_atom_site_fract_x
_atom_site_fract_y
_atom_site_fract_z
_atom_site_U_iso_or_equiv
_atom_site_adp_type
_atom_site_occupancy
_atom_site_site_symmetry_order
_atom_site_calc_flag
_atom_site_refinement_flags_posn
C1 C 0.9239(6) -0.1403(6) 0.8386(3) 0.0250(15) Uani 1 1 d .
C2 C 0.9159(6) -0.0109(6) 0.8659(3) 0.0225(14) Uani 1 1 d .
C3 C 0.9987(6) 0.0334(7) 0.9081(3) 0.0288(16) Uani 1 1 d .
H3 H 1.061605 -0.017302 0.920852 0.035 Uiso 1 1 calc R
C4 C 0.9863(6) 0.1535(6) 0.9307(3) 0.0242(14) Uani 1 1 d .
H4 H 1.039719 0.184223 0.959730 0.029 Uiso 1 1 calc R
C5 C 0.8950(5) 0.2272(5) 0.9102(2) 0.0148(12) Uani 1 1 d .
C6 C 0.8167(6) 0.1752(6) 0.8689(3) 0.0189(13) Uani 1 1 d .
H6 H 0.754088 0.224959 0.854875 0.023 Uiso 1 1 calc R
C7 C 0.8741(5) 0.3590(5) 0.9308(2) 0.0144(12) Uani 1 1 d .
C8 C 0.8775(6) 0.3866(6) 0.9912(3) 0.0179(13) Uani 1 1 d .
H8 H 0.896061 0.322582 1.018605 0.022 Uiso 1 1 calc R
C9 C 0.8539(5) 0.5068(6) 1.0113(2) 0.0161(12) Uani 1 1 d .
C10 C 0.8227(6) 0.6012(6) 0.9708(3) 0.0204(14) Uani 1 1 d .
H10 H 0.804740 0.681858 0.984364 0.024 Uiso 1 1 calc R
C11 C 0.8181(6) 0.5770(6) 0.9110(3) 0.0191(13) Uani 1 1 d .
H11 H 0.797155 0.641184 0.884103 0.023 Uiso 1 1 calc R
C12 C 0.8446(5) 0.4567(6) 0.8905(2) 0.0147(12) Uani 1 1 d .
C13 C 0.8492(5) 0.4425(5) 0.8247(3) 0.0150(12) Uani 1 1 d .
C14 C 0.8628(5) 0.5361(6) 1.0758(3) 0.0183(13) Uani 1 1 d .
N1 N 0.8249(5) 0.0571(5) 0.8477(2) 0.0210(11) Uani 1 1 d .
O1 O 1.0136(5) -0.1975(5) 0.8458(3) 0.0423(14) Uani 1 1 d .
O2 O 0.8318(4) -0.1784(4) 0.80801(19) 0.0245(10) Uani 1 1 d .
O3 O 0.9045(4) 0.4541(4) 1.11158(18) 0.0212(10) Uani 1 1 d .
O4 O 0.8279(4) 0.6414(4) 1.09462(17) 0.0242(10) Uani 1 1 d .
O5 O 0.9404(4) 0.4018(4) 0.80153(17) 0.0164(9) Uani 1 1 d .
O6 O 0.7622(4) 0.4774(5) 0.79198(18) 0.0258(10) Uani 1 1 d .
O7 O 1.1136(4) 0.6411(4) 0.77591(19) 0.0239(10) Uani 1 1 d .
H7A H 1.182041 0.669690 0.772218 0.036 Uiso 1 1 d R
H7B H 1.080091 0.690260 0.799548 0.036 Uiso 1 1 d R
O8 O 1.1106(5) 0.2000(5) 0.7891(2) 0.0398(13) Uani 1 1 d .
H8A H 1.159615 0.141525 0.797817 0.060 Uiso 1 1 d R
H8B H 1.045705 0.164445 0.779517 0.060 Uiso 1 1 d R
Tb1 Tb 1.15260(2) 0.43072(3) 0.80327(2) 0.01441(11) Uani 1 1 d .

loop_
_atom_site_aniso_label
_atom_site_aniso_U_11
_atom_site_aniso_U_22
_atom_site_aniso_U_33
_atom_site_aniso_U_23
_atom_site_aniso_U_13
_atom_site_aniso_U_12
C1 0.037(4) 0.014(3) 0.025(3) 0.000(3) 0.004(3) 0.004(3)
C2 0.034(4) 0.018(3) 0.017(3) -0.002(3) 0.009(3) 0.000(3)
C3 0.030(4) 0.022(3) 0.034(4) -0.001(3) -0.001(3) 0.008(3)
C4 0.029(4) 0.015(3) 0.027(3) -0.005(3) -0.005(3) 0.000(3)
C5 0.026(3) 0.009(3) 0.010(3) 0.000(2) 0.007(2) -0.001(2)
C6 0.027(4) 0.010(3) 0.020(3) 0.000(2) 0.003(2) 0.003(2)
C7 0.022(3) 0.009(3) 0.012(3) -0.003(2) 0.005(2) -0.002(2)
C8 0.029(4) 0.013(3) 0.013(3) 0.006(2) 0.000(2) -0.001(3)
C9 0.024(3) 0.015(3) 0.009(3) -0.007(2) 0.004(2) -0.002(3)
C10 0.035(4) 0.010(3) 0.016(3) -0.005(2) 0.004(3) 0.007(3)
C11 0.028(3) 0.016(3) 0.013(3) -0.001(2) 0.002(2) 0.005(3)
C12 0.019(3) 0.016(3) 0.010(3) -0.002(2) 0.005(2) 0.000(2)
C13 0.022(3) 0.008(3) 0.015(3) 0.001(2) 0.003(2) -0.002(2)
C14 0.025(3) 0.020(3) 0.011(3) -0.003(2) 0.005(2) 0.000(3)
N1 0.035(3) 0.010(2) 0.018(2) -0.002(2) 0.003(2) 0.002(2)
O1 0.040(3) 0.032(3) 0.054(3) -0.015(3) -0.005(3) 0.010(3)
O2 0.033(3) 0.016(2) 0.024(2) -0.0027(19) 0.003(2) 0.004(2)
O3 0.035(3) 0.016(2) 0.013(2) -0.0002(18) 0.0041(18) 0.0037(19)
O4 0.048(3) 0.014(2) 0.011(2) -0.0021(18) 0.0085(19) 0.005(2)
O5 0.026(2) 0.012(2) 0.0116(19) -0.0019(16) 0.0051(16) 0.0041(17)
O6 0.031(3) 0.034(3) 0.013(2) 0.000(2) 0.0011(18) 0.006(2)
O7 0.036(3) 0.012(2) 0.024(2) 0.0011(19) 0.005(2) 0.002(2)
O8 0.043(3) 0.030(3) 0.046(3) -0.008(3) -0.010(2) -0.009(3)
Tb1 0.02350(17) 0.01131(16) 0.00864(15) -0.00114(11) 0.00296(10) 0.00056(13)

loop_
_atom_type_symbol
_atom_type_description
_atom_type_scat_dispersion_real
_atom_type_scat_dispersion_imag
_atom_type_scat_source
C C 0.0033 0.0016 'International Tables Vol C Tables 4.2.6.8 and 6.1.1.4'
H H 0.0000 0.0000 'International Tables Vol C Tables 4.2.6.8 and 6.1.1.4'
N N 0.0061 0.0033 'International Tables Vol C Tables 4.2.6.8 and 6.1.1.4'
O O 0.0106 0.0060 'International Tables Vol C Tables 4.2.6.8 and 6.1.1.4'
Tb Tb -0.1723 4.1537 'International Tables Vol C Tables 4.2.6.8 and 6.1.1.4'

loop_
_geom_angle_atom_site_label_1
_geom_angle_atom_site_label_2
_geom_angle_atom_site_label_3
_geom_angle
_geom_angle_site_symmetry_1
_geom_angle_site_symmetry_3
O1 C1 C2 118.3(7) . .
O1 C1 O2 126.1(6) . .
O2 C1 C2 115.6(6) . .
C3 C2 C1 122.0(6) . .
N1 C2 C1 115.7(6) . .
N1 C2 C3 122.2(6) . .
C2 C3 H3 120.6 . .
C4 C3 C2 118.8(7) . .
C4 C3 H3 120.6 . .
C3 C4 H4 120.2 . .
C5 C4 C3 119.6(6) . .
C5 C4 H4 120.2 . .
C4 C5 C6 117.6(6) . .
C4 C5 C7 124.1(6) . .
C6 C5 C7 118.2(6) . .
C5 C6 H6 118.1 . .
N1 C6 C5 123.9(6) . .
N1 C6 H6 118.1 . .
C8 C7 C5 120.3(5) . .
C8 C7 C12 118.3(5) . .
C12 C7 C5 121.4(5) . .
C7 C8 H8 119.4 . .
C9 C8 C7 121.2(6) . .
C9 C8 H8 119.4 . .
C8 C9 C10 119.6(5) . .
C8 C9 C14 120.6(6) . .
C10 C9 C14 119.8(5) . .
C9 C10 H10 119.7 . .
C11 C10 C9 120.6(6) . .
C11 C10 H10 119.7 . .
C10 C11 H11 120.0 . .
C10 C11 C12 120.0(6) . .
C12 C11 H11 120.0 . .
C7 C12 C13 123.3(5) . .
C11 C12 C7 120.3(5) . .
C11 C12 C13 116.2(5) . .
C12 C13 Tb1 175.9(4) . 2_756
O5 C13 C12 121.2(5) . .
O5 C13 Tb1 62.2(3) . 2_756
O6 C13 C12 118.7(5) . .
O6 C13 O5 120.1(5) . .
O6 C13 Tb1 57.9(3) . 2_756
C9 C14 Tb1 171.0(4) . 5_767
O3 C14 C9 119.1(5) . .
O3 C14 O4 120.4(5) . .
O3 C14 Tb1 59.9(3) . 5_767
O4 C14 C9 120.4(6) . .
O4 C14 Tb1 61.2(3) . 5_767
C2 N1 C6 117.8(6) . .
C2 N1 Tb1 115.1(4) . 3_445
C6 N1 Tb1 124.0(4) . 3_445
C1 O2 Tb1 124.0(4) . 3_445
C14 O3 Tb1 93.1(3) . 5_767
C14 O4 Tb1 91.6(4) . 5_767
C13 O5 Tb1 142.4(4) . .
C13 O5 Tb1 91.6(3) . 2_756
Tb1 O5 Tb1 111.28(15) . 2_756
C13 O6 Tb1 96.4(4) . 2_756
H7A O7 H7B 107.4 . .
Tb1 O7 H7A 101.4 . .
Tb1 O7 H7B 120.0 . .
H8A O8 H8B 107.4 . .
Tb1 O8 H8A 123.7 . .
Tb1 O8 H8B 128.4 . .
C14 Tb1 C13 169.43(18) 5_767 2_756
N1 Tb1 C13 109.41(17) 3 2_756
N1 Tb1 C14 68.73(18) 3 5_767
N1 Tb1 O5 134.57(15) 3 2_756
O2 Tb1 C13 91.34(16) 3 2_756
O2 Tb1 C14 96.97(17) 3 5_767
O2 Tb1 N1 65.12(16) 3 3
O2 Tb1 O3 119.31(15) 3 5_767
O2 Tb1 O4 76.69(15) 3 5_767
O2 Tb1 O5 143.59(14) 3 .
O2 Tb1 O5 107.61(14) 3 2_756
O2 Tb1 O6 75.37(16) 3 2_756
O2 Tb1 O8 72.09(17) 3 .
O3 Tb1 C13 142.44(15) 5_767 2_756
O3 Tb1 C14 27.04(16) 5_767 5_767
O3 Tb1 N1 70.18(17) 5_767 3
O3 Tb1 O4 53.99(14) 5_767 5_767
O3 Tb1 O5 133.05(14) 5_767 2_756
O3 Tb1 O5 76.06(14) 5_767 .
O3 Tb1 O6 137.65(15) 5_767 2_756
O3 Tb1 O8 122.48(16) 5_767 .
O4 Tb1 C13 163.39(15) 5_767 2_756
O4 Tb1 C14 27.15(17) 5_767 5_767
O4 Tb1 N1 76.24(17) 5_767 3
O4 Tb1 O5 148.47(14) 5_767 2_756
O4 Tb1 O5 90.85(15) 5_767 .
O4 Tb1 O6 150.73(16) 5_767 2_756
O4 Tb1 O8 79.80(16) 5_767 .
O5 Tb1 C13 92.19(15) . 2_756
O5 Tb1 C13 26.13(15) 2_756 2_756
O5 Tb1 C14 151.66(16) 2_756 5_767
O5 Tb1 C14 84.99(16) . 5_767
O5 Tb1 N1 145.20(15) . 3
O5 Tb1 O5 66.88(15) . 2_756
O5 Tb1 O6 117.05(14) . 2_756
O5 Tb1 O8 72.08(16) . .
O6 Tb1 C13 25.79(16) 2_756 2_756
O6 Tb1 C14 152.44(17) 2_756 5_767
O6 Tb1 N1 84.23(16) 2_756 3
O6 Tb1 O5 51.91(14) 2_756 2_756
O6 Tb1 O8 99.61(17) 2_756 .
O7 Tb1 C13 72.85(15) . 2_756
O7 Tb1 C14 96.78(17) . 5_767
O7 Tb1 N1 74.95(17) . 3
O7 Tb1 O2 128.99(16) . 3
O7 Tb1 O3 70.93(14) . 5_767
O7 Tb1 O4 123.66(15) . 5_767
O7 Tb1 O5 86.45(15) . .
O7 Tb1 O5 78.78(14) . 2_756
O7 Tb1 O6 70.10(16) . 2_756
O7 Tb1 O8 149.01(17) . .
O8 Tb1 C13 85.61(17) . 2_756
O8 Tb1 C14 103.11(18) . 5_767
O8 Tb1 N1 134.53(17) . 3
O8 Tb1 O5 72.40(15) . 2_756

loop_
_geom_bond_atom_site_label_1
_geom_bond_atom_site_label_2
_geom_bond_distance
_geom_bond_site_symmetry_2
C1 C2 1.501(9) .
C1 O1 1.195(8) .
C1 O2 1.293(8) .
C2 C3 1.387(10) .
C2 N1 1.313(9) .
C3 H3 0.9300 .
C3 C4 1.374(9) .
C4 H4 0.9300 .
C4 C5 1.363(9) .
C5 C6 1.371(9) .
C5 C7 1.488(8) .
C6 H6 0.9300 .
C6 N1 1.338(8) .
C7 C8 1.390(8) .
C7 C12 1.401(8) .
C8 H8 0.9300 .
C8 C9 1.377(8) .
C9 C10 1.383(9) .
C9 C14 1.484(8) .
C10 H10 0.9300 .
C10 C11 1.370(8) .
C11 H11 0.9300 .
C11 C12 1.389(8) .
C12 C13 1.493(8) .
C13 O5 1.271(7) .
C13 O6 1.262(7) .
C13 Tb1 2.884(6) 2_756
C14 O3 1.257(7) .
C14 O4 1.260(7) .
C14 Tb1 2.761(6) 5_767
N1 Tb1 2.542(5) 3_445
O2 Tb1 2.353(5) 3_445
O3 Tb1 2.392(4) 5_767
O4 Tb1 2.421(4) 5_767
O5 Tb1 2.553(4) 2_756
O5 Tb1 2.453(4) .
O6 Tb1 2.457(4) 2_756
O7 H7A 0.8501 .
O7 H7B 0.8500 .
O7 Tb1 2.337(4) .
O8 H8A 0.8501 .
O8 H8B 0.8501 .
O8 Tb1 2.495(5) .

loop_
_geom_hbond_atom_site_label_D
_geom_hbond_atom_site_label_H
_geom_hbond_atom_site_label_A
_geom_hbond_distance_DH
_geom_hbond_distance_HA
_geom_hbond_distance_DA
_geom_hbond_angle_DHA
_geom_hbond_site_symmetry_A
C6 H6 O7 0.93 2.49 3.066(8) 119.9 3_445
O7 H7B O1 0.85 1.78 2.625(7) 175.8 1_565
O8 H8A O6 0.85 2.10 2.918(7) 161.5 3_545

loop_
_geom_torsion_atom_site_label_1
_geom_torsion_atom_site_label_2
_geom_torsion_atom_site_label_3
_geom_torsion_atom_site_label_4
_geom_torsion
_geom_torsion_site_symmetry_1
_geom_torsion_site_symmetry_4
C1 C2 C3 C4 179.3(6) . .
C1 C2 N1 C6 -177.2(5) . .
C1 C2 N1 Tb1 21.9(7) . 3_445
C2 C1 O2 Tb1 -7.4(8) . 3_445
C2 C3 C4 C5 -1.7(10) . .
C3 C2 N1 C6 3.4(9) . .
C3 C2 N1 Tb1 -157.5(5) . 3_445
C3 C4 C5 C6 2.3(9) . .
C3 C4 C5 C7 -179.1(6) . .
C4 C5 C6 N1 -0.2(9) . .
C4 C5 C7 C8 -48.5(9) . .
C4 C5 C7 C12 134.8(7) . .
C5 C6 N1 C2 -2.7(9) . .
C5 C6 N1 Tb1 156.4(5) . 3_445
C5 C7 C8 C9 -177.4(6) . .
C5 C7 C12 C11 175.8(6) . .
C5 C7 C12 C13 -9.4(9) . .
C6 C5 C7 C8 130.1(6) . .
C6 C5 C7 C12 -46.6(8) . .
C7 C5 C6 N1 -178.9(5) . .
C7 C8 C9 C10 2.0(10) . .
C7 C8 C9 C14 -177.4(6) . .
C7 C12 C13 O5 -52.0(8) . .
C7 C12 C13 O6 131.2(6) . .
C8 C7 C12 C11 -0.9(9) . .
C8 C7 C12 C13 173.9(6) . .
C8 C9 C10 C11 -1.7(10) . .
C8 C9 C14 O3 7.8(9) . .
C8 C9 C14 O4 -171.5(6) . .
C9 C10 C11 C12 0.1(10) . .
C9 C14 O3 Tb1 -169.7(5) . 5_767
C9 C14 O4 Tb1 169.8(5) . 5_767
C10 C9 C14 O3 -171.6(6) . .
C10 C9 C14 O4 9.2(9) . .
C10 C11 C12 C7 1.2(10) . .
C10 C11 C12 C13 -173.9(6) . .
C11 C12 C13 O5 123.0(6) . .
C11 C12 C13 O6 -53.8(8) . .
C12 C7 C8 C9 -0.7(9) . .
C12 C13 O5 Tb1 -177.5(5) . 2_756
C12 C13 O5 Tb1 -48.3(9) . .
C12 C13 O6 Tb1 177.6(4) . 2_756
C14 C9 C10 C11 177.7(6) . .
N1 C2 C3 C4 -1.3(10) . .
O1 C1 C2 C3 -12.8(10) . .
O1 C1 C2 N1 167.7(6) . .
O1 C1 O2 Tb1 173.9(6) . 3_445
O2 C1 C2 C3 168.4(6) . .
O2 C1 C2 N1 -11.0(8) . .
O3 C14 O4 Tb1 -9.4(6) . 5_767
O4 C14 O3 Tb1 9.5(6) . 5_767
O5 C13 O6 Tb1 0.8(6) . 2_756
O6 C13 O5 Tb1 -0.7(6) . 2_756
O6 C13 O5 Tb1 128.4(6) . .
Tb1 C13 O5 Tb1 129.2(6) 2_756 .
